data_2103442
loop_
_publ_author_name
'Zakaria, Choudhury M.'
'Ferguson, George'
'Lough, Alan J.'
'Glidewell, Christopher'

_publ_section_title
;
 Ferrocene-1,1'-dicarboxylic acid as a building block in supramolecular
 chemistry: supramolecular structures in one, two and three dimensions
;
_journal_issue 5
_journal_name_full 'Acta Crystallographica Section B'
_journal_page_first 786
_journal_page_last 802
_journal_paper_doi 10.1107/S010876810200976X
_journal_volume 58
_journal_year 2002
_chemical_formula_moiety 'C12 H8 Fe O4, 2(C8 H12 N O)'
_chemical_formula_sum 'C28 H32 Fe N2 O6'
_chemical_formula_weight 548.41
_chemical_name_systematic
;
Tyramne--ferrocene-1,1'-dicarboxylic acid (2/1)
;
_space_group_IT_number 2
_symmetry_cell_setting triclinic
_symmetry_space_group_name_Hall '-P 1'
_symmetry_space_group_name_H-M 'P -1'
_atom_sites_solution_hydrogens geom
_atom_sites_solution_primary direct
_atom_sites_solution_secondary difmap
_cell_angle_alpha 64.4870(14)
_cell_angle_beta 68.4460(12)
_cell_angle_gamma 72.2550(15)
_cell_formula_units_Z 3
_cell_length_a 12.6828(4)
_cell_length_b 13.2119(4)
_cell_length_c 14.3107(4)
_cell_measurement_reflns_used 8309
_cell_measurement_temperature 150(2)
_cell_measurement_theta_max 27.48
_cell_measurement_theta_min 2.55
_cell_volume 1981.88(11)
_computing_cell_refinement 'DENZO-SMN (Otwinowski & Minor, 1997)'
_computing_data_collection 'Kappa-CCD server software (Nonius, 1997)'
_computing_data_reduction 'DENZO-SMN (Otwinowski & Minor, 1997)'
_computing_molecular_graphics 'PLATON (Spek, 2002)'
_computing_publication_material 'SHELXL-97 (Sheldrick, 1997a) and PRPKAPPA (Ferguson, 1999)'
_computing_structure_refinement 'SHELXL-97 (Sheldrick, 1997a)'
_computing_structure_solution 'SHELXS-97 (Sheldrick, 1997b)'
_diffrn_ambient_temperature 150(2)
_diffrn_measured_fraction_theta_full 0.985
_diffrn_measured_fraction_theta_max 0.985
_diffrn_measurement_device_type Kappa-CCD
_diffrn_measurement_method '\f scans, and \w scans with \k offsets'
_diffrn_radiation_monochromator graphite
_diffrn_radiation_source 'fine-focus sealed X-ray tube'
_diffrn_radiation_type 'Mo K\a'
_diffrn_radiation_wavelength 0.71073
_diffrn_reflns_av_R_equivalents 0.081
_diffrn_reflns_av_sigmaI/netI 0.1029
_diffrn_reflns_limit_h_max 16
_diffrn_reflns_limit_h_min 0
_diffrn_reflns_limit_k_max 17
_diffrn_reflns_limit_k_min -15
_diffrn_reflns_limit_l_max 18
_diffrn_reflns_limit_l_min -16
_diffrn_reflns_number 24541
_diffrn_reflns_theta_full 27.43
_diffrn_reflns_theta_max 27.43
_diffrn_reflns_theta_min 2.67
_diffrn_standards_decay_% 0
_exptl_absorpt_coefficient_mu 0.616
_exptl_absorpt_correction_T_max 0.9758
_exptl_absorpt_correction_T_min 0.9524
_exptl_absorpt_correction_type multi-scan
_exptl_absorpt_process_details 'DENZO-SMN (Otwinowski & Minor, 1997)'
_exptl_crystal_colour colourless
_exptl_crystal_density_diffrn 1.378
_exptl_crystal_density_method 'not measured'
_exptl_crystal_description block
_exptl_crystal_F_000 864
_exptl_crystal_size_max 0.08
_exptl_crystal_size_mid 0.06
_exptl_crystal_size_min 0.04
_refine_diff_density_max 0.333
_refine_diff_density_min -0.533
_refine_ls_extinction_method none
_refine_ls_goodness_of_fit_ref 1.033
_refine_ls_hydrogen_treatment constr
_refine_ls_matrix_type full
_refine_ls_number_parameters 508
_refine_ls_number_reflns 8904
_refine_ls_number_restraints 0
_refine_ls_restrained_S_all 1.033
_refine_ls_R_factor_all 0.0940
_refine_ls_R_factor_gt 0.0563
_refine_ls_shift/su_max 0.001
_refine_ls_shift/su_mean 0.000
_refine_ls_structure_factor_coef Fsqd
_refine_ls_weighting_details 'w=1/[\s^2^(Fo^2^)+(0.0455P)^2^+0.6258P] where P=(Fo^2^+2Fc^2^)/3'
_refine_ls_weighting_scheme calc
_refine_ls_wR_factor_gt 0.1295
_refine_ls_wR_factor_ref 0.1504
_reflns_number_gt 6112
_reflns_number_total 8904
_reflns_threshold_expression >2\s(I)
_cod_data_source_file na0136.cif
_cod_data_source_block IX
_cod_depositor_comments
;
The following automatic conversions were performed:
'_exptl_absorpt_correction_type' value 'Multi-scan' changed to
'multi-scan' according to
'/home/saulius/struct/CIF-dictionaries/cif_core.dic' dictionary named
'cif_core.dic' version 2.4.1 from 2010-06-29.

Automatic conversion script
Id: cif_fix_enum 1527 2010-12-29 10:47:43Z saulius 

The following automatic conversions were performed:

'_exptl_absorpt_correction_type' value 'Multi-scan' changed to
'multi-scan' according to
/home/saulius/struct/CIF-dictionaries/cif_core.dic dictionary named
'cif_core.dic' version 2.4.1 from 2010-06-29.

Automatic conversion script
Id: cif_fix_values 1715 2011-07-08 13:25:40Z adriana 
;
_cod_original_cell_volume 1981.88(10)
_cod_original_sg_symbol_H-M P-1
_cod_database_code 2103442
_cod_database_fobs_code 2103442

loop_
_symmetry_equiv_pos_as_xyz
'x, y, z'
'-x, -y, -z'

loop_
_atom_site_label
_atom_site_fract_x
_atom_site_fract_y
_atom_site_fract_z
_atom_site_U_iso_or_equiv
_atom_site_adp_type
_atom_site_calc_flag
_atom_site_refinement_flags
_atom_site_occupancy
_atom_site_type_symbol
Fe1 0.5000 0.5000 0.5000 0.03466(17) Uani d S 1 Fe
O11 0.64743(18) 0.5780(2) 0.19810(18) 0.0418(5) Uani d . 1 O
O12 0.73846(18) 0.4126(2) 0.29094(18) 0.0423(5) Uani d . 1 O
C11 0.5397(2) 0.4636(3) 0.3658(3) 0.0345(6) Uani d . 1 C
C12 0.4322(3) 0.5411(3) 0.3767(3) 0.0393(7) Uani d . 1 C
C13 0.3556(3) 0.4869(3) 0.4752(3) 0.0436(8) Uani d . 1 C
C14 0.4136(3) 0.3766(3) 0.5268(3) 0.0461(8) Uani d . 1 C
C15 0.5273(3) 0.3622(3) 0.4583(3) 0.0396(7) Uani d . 1 C
C16 0.6489(2) 0.4869(3) 0.2793(3) 0.0351(7) Uani d . 1 C
Fe2 0.30134(4) 0.21908(4) 0.22305(4) 0.03451(15) Uani d . 1 Fe
O21 0.01879(18) 0.4501(2) 0.2086(2) 0.0445(6) Uani d . 1 O
O22 0.1150(2) 0.44640(19) 0.04559(19) 0.0455(6) Uani d . 1 O
O31 -0.00173(18) 0.15718(19) 0.29968(19) 0.0403(5) Uani d . 1 O
O32 0.07540(18) 0.19165(18) 0.12346(18) 0.0396(5) Uani d . 1 O
C21 0.2213(2) 0.3844(2) 0.1706(2) 0.0327(6) Uani d . 1 C
C22 0.3330(3) 0.3674(3) 0.0980(3) 0.0399(7) Uani d . 1 C
C23 0.4154(3) 0.3289(3) 0.1567(3) 0.0460(8) Uani d . 1 C
C24 0.3568(3) 0.3208(3) 0.2642(3) 0.0471(8) Uani d . 1 C
C25 0.2368(3) 0.3550(3) 0.2737(3) 0.0372(7) Uani d . 1 C
C26 0.1108(3) 0.4292(2) 0.1394(3) 0.0341(6) Uani d . 1 C
C31 0.2010(3) 0.1177(2) 0.2347(3) 0.0345(6) Uani d . 1 C
C32 0.3085(3) 0.1093(3) 0.1547(3) 0.0407(7) Uani d . 1 C
C33 0.3980(3) 0.0691(3) 0.2051(3) 0.0490(9) Uani d . 1 C
C34 0.3468(3) 0.0533(3) 0.3162(3) 0.0493(9) Uani d . 1 C
C35 0.2256(3) 0.0826(3) 0.3352(3) 0.0405(7) Uani d . 1 C
C36 0.0841(3) 0.1593(2) 0.2171(3) 0.0349(7) Uani d . 1 C
O4 0.5101(2) 0.7786(2) 0.1328(2) 0.0516(6) Uani d . 1 O
N4 0.1317(2) 0.6528(2) -0.1188(2) 0.0368(6) Uani d . 1 N
C41 0.4278(3) 0.7639(3) 0.1014(3) 0.0404(7) Uani d . 1 C
C42 0.3532(3) 0.8596(3) 0.0560(3) 0.0476(8) Uani d . 1 C
C43 0.2681(3) 0.8476(3) 0.0231(3) 0.0448(8) Uani d . 1 C
C44 0.2571(3) 0.7413(3) 0.0343(3) 0.0359(7) Uani d . 1 C
C45 0.3328(3) 0.6467(3) 0.0803(2) 0.0348(6) Uani d . 1 C
C46 0.4173(3) 0.6573(3) 0.1136(3) 0.0380(7) Uani d . 1 C
C47 0.1666(3) 0.7253(3) -0.0015(3) 0.0369(7) Uani d . 1 C
C48 0.2194(3) 0.6877(3) -0.0980(3) 0.0376(7) Uani d . 1 C
O5 -0.06574(19) 0.50782(18) 0.37573(18) 0.0388(5) Uani d . 1 O
N5 0.1251(2) 0.7140(2) 0.5740(2) 0.0361(6) Uani d . 1 N
C51 -0.0257(3) 0.5924(2) 0.3772(2) 0.0324(6) Uani d . 1 C
C52 0.0846(3) 0.6160(3) 0.3168(3) 0.0355(7) Uani d . 1 C
C53 0.1226(3) 0.7011(3) 0.3218(3) 0.0375(7) Uani d . 1 C
C54 0.0517(3) 0.7647(2) 0.3858(2) 0.0342(6) Uani d . 1 C
C55 -0.0593(3) 0.7420(3) 0.4425(3) 0.0352(6) Uani d . 1 C
C56 -0.0981(3) 0.6567(3) 0.4389(3) 0.0362(7) Uani d . 1 C
C57 0.0969(3) 0.8515(3) 0.3964(3) 0.0386(7) Uani d . 1 C
C58 0.1795(3) 0.7938(3) 0.4677(3) 0.0380(7) Uani d . 1 C
O6 -0.1973(2) 0.0811(2) 0.3588(2) 0.0550(7) Uani d . 1 O
N6 -0.1415(2) -0.3574(2) 0.1038(2) 0.0362(6) Uani d . 1 N
C61 -0.2004(3) 0.0201(3) 0.3031(3) 0.0416(7) Uani d . 1 C
C62 -0.3023(3) -0.0154(3) 0.3276(3) 0.0482(8) Uani d . 1 C
C63 -0.3098(3) -0.0774(3) 0.2737(3) 0.0445(8) Uani d . 1 C
C64 -0.2157(3) -0.1058(3) 0.1946(3) 0.0387(7) Uani d . 1 C
C65 -0.1142(3) -0.0692(3) 0.1723(3) 0.0383(7) Uani d . 1 C
C66 -0.1058(3) -0.0066(3) 0.2246(3) 0.0383(7) Uani d . 1 C
C67 -0.2212(3) -0.1742(3) 0.1357(3) 0.0415(7) Uani d . 1 C
C68 -0.1494(3) -0.2918(3) 0.1689(3) 0.0360(7) Uani d . 1 C
H12 0.4156 0.6155 0.3266 0.047 Uiso calc R 1 H
H13 0.2781 0.5187 0.5026 0.052 Uiso calc R 1 H
H14 0.3822 0.3224 0.5946 0.055 Uiso calc R 1 H
H15 0.5849 0.2962 0.4721 0.048 Uiso calc R 1 H
H22 0.3488 0.3798 0.0241 0.048 Uiso calc R 1 H
H23 0.4964 0.3114 0.1285 0.055 Uiso calc R 1 H
H24 0.3917 0.2967 0.3206 0.056 Uiso calc R 1 H
H25 0.1775 0.3577 0.3372 0.045 Uiso calc R 1 H
H32 0.3179 0.1276 0.0805 0.049 Uiso calc R 1 H
H33 0.4781 0.0552 0.1710 0.059 Uiso calc R 1 H
H34 0.3873 0.0273 0.3689 0.059 Uiso calc R 1 H
H35 0.1707 0.0795 0.4023 0.049 Uiso calc R 1 H
H4 0.5482 0.7148 0.1607 0.077 Uiso calc R 1 H
H4A 0.1103 0.5881 -0.0638 0.055 Uiso calc R 1 H
H4B 0.1620 0.6397 -0.1817 0.055 Uiso calc R 1 H
H4C 0.0690 0.7094 -0.1235 0.055 Uiso calc R 1 H
H42 0.3600 0.9330 0.0474 0.057 Uiso calc R 1 H
H43 0.2170 0.9132 -0.0074 0.054 Uiso calc R 1 H
H45 0.3263 0.5732 0.0890 0.042 Uiso calc R 1 H
H46 0.4679 0.5916 0.1447 0.046 Uiso calc R 1 H
H47A 0.1122 0.7979 -0.0204 0.044 Uiso calc R 1 H
H47B 0.1225 0.6675 0.0590 0.044 Uiso calc R 1 H
H48A 0.2510 0.7511 -0.1624 0.045 Uiso calc R 1 H
H48B 0.2835 0.6229 -0.0843 0.045 Uiso calc R 1 H
H5 -0.0320 0.4977 0.3170 0.058 Uiso calc R 1 H
H5A 0.0687 0.7542 0.6125 0.054 Uiso calc R 1 H
H5B 0.1792 0.6723 0.6104 0.054 Uiso calc R 1 H
H5C 0.0942 0.6666 0.5646 0.054 Uiso calc R 1 H
H52 0.1335 0.5740 0.2724 0.043 Uiso calc R 1 H
H53 0.1980 0.7164 0.2811 0.045 Uiso calc R 1 H
H55 -0.1096 0.7860 0.4847 0.042 Uiso calc R 1 H
H56 -0.1740 0.6423 0.4787 0.043 Uiso calc R 1 H
H57A 0.0315 0.9017 0.4280 0.046 Uiso calc R 1 H
H57B 0.1376 0.8994 0.3241 0.046 Uiso calc R 1 H
H58A 0.2498 0.7517 0.4315 0.046 Uiso calc R 1 H
H58B 0.2026 0.8527 0.4779 0.046 Uiso calc R 1 H
H6 -0.1378 0.1109 0.3281 0.082 Uiso calc R 1 H
H6A -0.1236 -0.3131 0.0327 0.054 Uiso calc R 1 H
H6B -0.2103 -0.3792 0.1229 0.054 Uiso calc R 1 H
H6C -0.0857 -0.4203 0.1159 0.054 Uiso calc R 1 H
H62 -0.3674 0.0027 0.3814 0.058 Uiso calc R 1 H
H63 -0.3804 -0.1011 0.2910 0.053 Uiso calc R 1 H
H65 -0.0485 -0.0880 0.1193 0.046 Uiso calc R 1 H
H66 -0.0356 0.0181 0.2070 0.046 Uiso calc R 1 H
H67A -0.1925 -0.1344 0.0571 0.050 Uiso calc R 1 H
H67B -0.3022 -0.1810 0.1517 0.050 Uiso calc R 1 H
H68A -0.0709 -0.2845 0.1611 0.043 Uiso calc R 1 H
H68B -0.1837 -0.3342 0.2458 0.043 Uiso calc R 1 H

loop_
_atom_site_aniso_label
_atom_site_aniso_U_11
_atom_site_aniso_U_22
_atom_site_aniso_U_33
_atom_site_aniso_U_12
_atom_site_aniso_U_13
_atom_site_aniso_U_23
Fe1 0.0281(3) 0.0440(4) 0.0328(3) -0.0093(3) -0.0053(3) -0.0153(3)
O11 0.0281(11) 0.0560(13) 0.0377(13) -0.0078(10) -0.0087(10) -0.0138(11)
O12 0.0286(11) 0.0573(14) 0.0395(13) 0.0041(10) -0.0113(10) -0.0224(11)
C11 0.0280(14) 0.0436(16) 0.0354(17) -0.0067(12) -0.0078(13) -0.0177(14)
C12 0.0293(15) 0.0526(19) 0.0396(18) -0.0049(13) -0.0109(14) -0.0202(15)
C13 0.0273(15) 0.064(2) 0.047(2) -0.0156(15) -0.0019(14) -0.0283(17)
C14 0.0436(19) 0.053(2) 0.045(2) -0.0191(16) -0.0067(16) -0.0180(16)
C15 0.0348(16) 0.0423(17) 0.0452(19) -0.0072(13) -0.0095(14) -0.0198(15)
C16 0.0285(15) 0.0496(18) 0.0335(17) -0.0036(13) -0.0095(13) -0.0218(15)
Fe2 0.0273(2) 0.0365(2) 0.0425(3) -0.00190(17) -0.0135(2) -0.0158(2)
O21 0.0290(11) 0.0578(14) 0.0564(15) 0.0017(10) -0.0135(11) -0.0338(12)
O22 0.0512(14) 0.0494(13) 0.0388(13) -0.0059(11) -0.0202(11) -0.0139(11)
O31 0.0336(11) 0.0471(12) 0.0465(14) -0.0077(9) -0.0084(10) -0.0242(11)
O32 0.0350(11) 0.0447(12) 0.0413(13) -0.0070(9) -0.0133(10) -0.0150(10)
C21 0.0279(14) 0.0352(15) 0.0358(16) -0.0060(12) -0.0066(13) -0.0149(13)
C22 0.0341(16) 0.0402(17) 0.0419(18) -0.0074(13) -0.0055(14) -0.0151(14)
C23 0.0286(16) 0.0453(18) 0.064(2) -0.0095(13) -0.0101(16) -0.0202(17)
C24 0.0402(18) 0.052(2) 0.061(2) -0.0043(15) -0.0258(18) -0.0242(18)
C25 0.0359(16) 0.0401(16) 0.0427(18) -0.0058(13) -0.0149(14) -0.0183(14)
C26 0.0354(16) 0.0312(14) 0.0404(18) -0.0040(12) -0.0142(14) -0.0152(13)
C31 0.0349(16) 0.0299(14) 0.0411(17) -0.0036(12) -0.0131(14) -0.0141(13)
C32 0.0361(17) 0.0412(17) 0.051(2) -0.0002(13) -0.0169(15) -0.0230(15)
C33 0.0337(17) 0.0428(18) 0.075(3) 0.0051(14) -0.0208(18) -0.0285(18)
C34 0.050(2) 0.0402(18) 0.062(2) 0.0020(15) -0.0342(19) -0.0135(17)
C35 0.0437(18) 0.0348(16) 0.0462(19) -0.0049(13) -0.0197(16) -0.0125(14)
C36 0.0332(16) 0.0318(15) 0.0446(19) -0.0046(12) -0.0137(14) -0.0165(13)
O4 0.0463(14) 0.0534(14) 0.0676(18) -0.0097(11) -0.0303(13) -0.0201(13)
N4 0.0341(13) 0.0436(14) 0.0339(14) 0.0002(11) -0.0120(11) -0.0176(12)
C41 0.0361(17) 0.0469(18) 0.0448(19) -0.0088(14) -0.0155(15) -0.0177(15)
C42 0.049(2) 0.0347(16) 0.066(2) -0.0061(14) -0.0267(19) -0.0157(16)
C43 0.0461(19) 0.0394(17) 0.050(2) -0.0033(14) -0.0257(17) -0.0096(15)
C44 0.0321(15) 0.0413(16) 0.0349(17) -0.0065(13) -0.0098(13) -0.0137(13)
C45 0.0322(15) 0.0370(15) 0.0365(17) -0.0057(12) -0.0100(13) -0.0144(13)
C46 0.0318(16) 0.0425(17) 0.0369(17) -0.0022(13) -0.0098(14) -0.0145(14)
C47 0.0294(15) 0.0442(17) 0.0392(17) -0.0011(13) -0.0120(13) -0.0182(14)
C48 0.0301(15) 0.0466(17) 0.0385(17) -0.0034(13) -0.0129(14) -0.0168(14)
O5 0.0411(12) 0.0435(12) 0.0376(12) -0.0130(10) -0.0107(10) -0.0161(10)
N5 0.0364(14) 0.0377(13) 0.0371(15) -0.0047(11) -0.0138(12) -0.0141(11)
C51 0.0334(15) 0.0323(14) 0.0326(16) -0.0057(12) -0.0139(13) -0.0087(12)
C52 0.0311(15) 0.0407(16) 0.0365(17) -0.0051(12) -0.0082(13) -0.0173(14)
C53 0.0301(15) 0.0425(16) 0.0397(18) -0.0071(13) -0.0096(14) -0.0141(14)
C54 0.0358(16) 0.0330(14) 0.0354(16) -0.0044(12) -0.0164(14) -0.0092(13)
C55 0.0316(15) 0.0390(16) 0.0351(17) -0.0022(12) -0.0102(13) -0.0151(13)
C56 0.0305(15) 0.0453(17) 0.0340(17) -0.0076(13) -0.0088(13) -0.0145(14)
C57 0.0416(17) 0.0352(15) 0.0389(18) -0.0075(13) -0.0164(15) -0.0083(13)
C58 0.0380(17) 0.0405(16) 0.0391(18) -0.0103(13) -0.0131(14) -0.0132(14)
O6 0.0454(14) 0.0706(17) 0.0645(17) -0.0182(12) -0.0037(13) -0.0424(15)
N6 0.0285(12) 0.0410(14) 0.0402(15) -0.0056(10) -0.0081(11) -0.0171(12)
C61 0.0388(17) 0.0432(17) 0.049(2) -0.0064(14) -0.0146(16) -0.0202(15)
C62 0.0349(17) 0.053(2) 0.059(2) -0.0071(15) -0.0066(16) -0.0284(18)
C63 0.0306(16) 0.0473(18) 0.060(2) -0.0067(14) -0.0139(16) -0.0216(17)
C64 0.0367(16) 0.0360(16) 0.0474(19) -0.0033(13) -0.0197(15) -0.0139(14)
C65 0.0362(16) 0.0400(16) 0.0393(18) -0.0060(13) -0.0131(14) -0.0129(14)
C66 0.0334(16) 0.0406(16) 0.0432(19) -0.0051(13) -0.0139(14) -0.0151(14)
C67 0.0413(17) 0.0407(17) 0.051(2) -0.0023(14) -0.0249(16) -0.0171(15)
C68 0.0325(15) 0.0425(16) 0.0380(17) -0.0064(13) -0.0138(14) -0.0158(14)

loop_
_atom_type_symbol
_atom_type_description
_atom_type_scat_dispersion_real
_atom_type_scat_dispersion_imag
_atom_type_scat_source
C C 0.0033 0.0016 'International Tables Vol C Tables 4.2.6.8 and 6.1.1.4'
H H 0.0000 0.0000 'International Tables Vol C Tables 4.2.6.8 and 6.1.1.4'
Fe Fe 0.3463 0.8444 'International Tables Vol C Tables 4.2.6.8 and 6.1.1.4'
N N 0.0061 0.0033 'International Tables Vol C Tables 4.2.6.8 and 6.1.1.4'
O O 0.0106 0.0060 'International Tables Vol C Tables 4.2.6.8 and 6.1.1.4'

loop_
_geom_angle_atom_site_label_1
_geom_angle_atom_site_label_2
_geom_angle_atom_site_label_3
_geom_angle
_geom_angle_publ_flag
C15 C11 C12 107.7(3) no
C15 C11 C16 125.0(3) no
C12 C11 C16 127.1(3) no
C13 C12 C11 107.8(3) no
C13 C12 H12 126.1 no
C11 C12 H12 126.1 no
C12 C13 C14 108.7(3) no
C12 C13 H13 125.6 no
C14 C13 H13 125.6 no
C13 C14 C15 107.5(3) no
C13 C14 H14 126.2 no
C15 C14 H14 126.2 no
C11 C15 C14 108.3(3) no
C11 C15 H15 125.9 no
C14 C15 H15 125.9 no
O11 C16 O12 123.5(3) no
O11 C16 C11 118.9(3) no
O12 C16 C11 117.5(3) no
C25 C21 C22 107.7(3) no
C25 C21 C26 127.6(3) no
C22 C21 C26 124.6(3) no
C23 C22 C21 107.6(3) no
C23 C22 H22 126.2 no
C21 C22 H22 126.2 no
C24 C23 C22 108.5(3) no
C24 C23 H23 125.7 no
C22 C23 H23 125.7 no
C23 C24 C25 108.4(3) no
C23 C24 H24 125.8 no
C25 C24 H24 125.8 no
C24 C25 C21 107.7(3) no
C24 C25 H25 126.1 no
C21 C25 H25 126.1 no
O22 C26 O21 123.6(3) no
O22 C26 C21 117.8(3) no
O21 C26 C21 118.6(3) no
C35 C31 C32 107.8(3) no
C35 C31 C36 125.5(3) no
C32 C31 C36 126.6(3) no
C33 C32 C31 108.2(3) no
C33 C32 H32 125.9 no
C31 C32 H32 125.9 no
C32 C33 C34 107.9(3) no
C32 C33 H33 126.1 no
C34 C33 H33 126.1 no
C35 C34 C33 108.7(3) no
C35 C34 H34 125.7 no
C33 C34 H34 125.7 no
C34 C35 C31 107.5(3) no
C34 C35 H35 126.2 no
C31 C35 H35 126.2 no
O32 C36 O31 123.9(3) no
O32 C36 C31 118.8(3) no
O31 C36 C31 117.2(3) no
C41 O4 H4 109.5 no
C48 N4 H4A 109.5 no
C48 N4 H4B 109.5 no
H4A N4 H4B 109.5 no
C48 N4 H4C 109.5 no
H4A N4 H4C 109.5 no
H4B N4 H4C 109.5 no
O4 C41 C46 122.0(3) no
O4 C41 C42 118.3(3) no
C46 C41 C42 119.7(3) no
C41 C42 C43 119.7(3) no
C41 C42 H42 120.1 no
C43 C42 H42 120.1 no
C44 C43 C42 121.1(3) no
C44 C43 H43 119.4 no
C42 C43 H43 119.4 no
C43 C44 C45 117.9(3) no
C43 C44 C47 122.5(3) no
C45 C44 C47 119.6(3) no
C46 C45 C44 121.6(3) no
C46 C45 H45 119.2 no
C44 C45 H45 119.2 no
C41 C46 C45 119.9(3) no
C41 C46 H46 120.1 no
C45 C46 H46 120.1 no
C44 C47 C48 112.1(2) no
C44 C47 H47A 109.2 no
C48 C47 H47A 109.2 no
C44 C47 H47B 109.2 no
C48 C47 H47B 109.2 no
H47A C47 H47B 107.9 no
N4 C48 C47 110.7(2) no
N4 C48 H48A 109.5 no
C47 C48 H48A 109.5 no
N4 C48 H48B 109.5 no
C47 C48 H48B 109.5 no
H48A C48 H48B 108.1 no
C51 O5 H5 109.5 no
C58 N5 H5A 109.5 no
C58 N5 H5B 109.5 no
H5A N5 H5B 109.5 no
C58 N5 H5C 109.5 no
H5A N5 H5C 109.5 no
H5B N5 H5C 109.5 no
O5 C51 C56 118.6(3) no
O5 C51 C52 121.6(3) no
C56 C51 C52 119.7(3) no
C53 C52 C51 119.9(3) no
C53 C52 H52 120.1 no
C51 C52 H52 120.1 no
C52 C53 C54 121.0(3) no
C52 C53 H53 119.5 no
C54 C53 H53 119.5 no
C55 C54 C53 118.0(3) no
C55 C54 C57 121.5(3) no
C53 C54 C57 120.4(3) no
C56 C55 C54 121.5(3) no
C56 C55 H55 119.2 no
C54 C55 H55 119.2 no
C55 C56 C51 119.8(3) no
C55 C56 H56 120.1 no
C51 C56 H56 120.1 no
C54 C57 C58 111.4(2) no
C54 C57 H57A 109.4 no
C58 C57 H57A 109.4 no
C54 C57 H57B 109.4 no
C58 C57 H57B 109.4 no
H57A C57 H57B 108.0 no
N5 C58 C57 111.2(3) no
N5 C58 H58A 109.4 no
C57 C58 H58A 109.4 no
N5 C58 H58B 109.4 no
C57 C58 H58B 109.4 no
H58A C58 H58B 108.0 no
C61 O6 H6 109.5 no
C68 N6 H6A 109.5 no
C68 N6 H6B 109.5 no
H6A N6 H6B 109.5 no
C68 N6 H6C 109.5 no
H6A N6 H6C 109.5 no
H6B N6 H6C 109.5 no
O6 C61 C62 117.9(3) no
O6 C61 C66 122.3(3) no
C62 C61 C66 119.8(3) no
C61 C62 C63 120.1(3) no
C61 C62 H62 120.0 no
C63 C62 H62 120.0 no
C62 C63 C64 121.3(3) no
C62 C63 H63 119.3 no
C64 C63 H63 119.3 no
C65 C64 C63 117.1(3) no
C65 C64 C67 120.4(3) no
C63 C64 C67 122.4(3) no
C66 C65 C64 122.1(3) no
C66 C65 H65 118.9 no
C64 C65 H65 118.9 no
C65 C66 C61 119.5(3) no
C65 C66 H66 120.3 no
C61 C66 H66 120.3 no
C64 C67 C68 110.7(2) no
C64 C67 H67A 109.5 no
C68 C67 H67A 109.5 no
C64 C67 H67B 109.5 no
C68 C67 H67B 109.5 no
H67A C67 H67B 108.1 no
N6 C68 C67 112.5(2) no
N6 C68 H68A 109.1 no
C67 C68 H68A 109.1 no
N6 C68 H68B 109.1 no
C67 C68 H68B 109.1 no
H68A C68 H68B 107.8 no

loop_
_geom_bond_atom_site_label_1
_geom_bond_atom_site_label_2
_geom_bond_site_symmetry_2
_geom_bond_distance
_geom_bond_publ_flag
Fe1 C11 2_666 2.028(3) no
Fe1 C11 . 2.028(3) no
Fe1 C12 . 2.038(3) no
Fe1 C12 2_666 2.038(3) no
Fe1 C15 . 2.047(3) no
Fe1 C15 2_666 2.047(3) no
Fe1 C13 2_666 2.058(3) no
Fe1 C13 . 2.058(3) no
Fe1 C14 . 2.062(3) no
Fe1 C14 2_666 2.062(3) no
O11 C16 . 1.264(4) no
O12 C16 . 1.265(3) no
C11 C15 . 1.421(5) no
C11 C12 . 1.435(4) no
C11 C16 . 1.489(4) no
C12 C13 . 1.412(5) no
C12 H12 . 0.95 no
C13 C14 . 1.424(5) no
C13 H13 . 0.95 no
C14 C15 . 1.425(5) no
C14 H14 . 0.95 no
C15 H15 . 0.95 no
Fe2 C31 . 2.032(3) no
Fe2 C22 . 2.033(3) no
Fe2 C32 . 2.036(3) no
Fe2 C21 . 2.040(3) no
Fe2 C35 . 2.044(3) no
Fe2 C23 . 2.045(3) no
Fe2 C34 . 2.047(3) no
Fe2 C25 . 2.051(3) no
Fe2 C24 . 2.052(3) no
Fe2 C33 . 2.054(3) no
O21 C26 . 1.268(4) no
O22 C26 . 1.244(4) no
O31 C36 . 1.276(4) no
O32 C36 . 1.256(4) no
C21 C25 . 1.428(4) no
C21 C22 . 1.437(4) no
C21 C26 . 1.496(4) no
C22 C23 . 1.417(5) no
C22 H22 . 0.95 no
C23 C24 . 1.414(5) no
C23 H23 . 0.95 no
C24 C25 . 1.422(4) no
C24 H24 . 0.95 no
C25 H25 . 0.95 no
C31 C35 . 1.430(4) no
C31 C32 . 1.433(5) no
C31 C36 . 1.491(4) no
C32 C33 . 1.413(4) no
C32 H32 . 0.95 no
C33 C34 . 1.426(6) no
C33 H33 . 0.95 no
C34 C35 . 1.418(5) no
C34 H34 . 0.95 no
C35 H35 . 0.95 no
O4 C41 . 1.369(4) no
O4 H4 . 0.84 no
N4 C48 . 1.486(4) no
N4 H4A . 0.91 no
N4 H4B . 0.91 no
N4 H4C . 0.91 no
C41 C46 . 1.384(4) no
C41 C42 . 1.389(4) no
C42 C43 . 1.398(4) no
C42 H42 . 0.95 no
C43 C44 . 1.389(4) no
C43 H43 . 0.95 no
C44 C45 . 1.393(4) no
C44 C47 . 1.515(4) no
C45 C46 . 1.386(4) no
C45 H45 . 0.95 no
C46 H46 . 0.95 no
C47 C48 . 1.521(4) no
C47 H47A . 0.99 no
C47 H47B . 0.99 no
C48 H48A . 0.99 no
C48 H48B . 0.99 no
O5 C51 . 1.371(3) no
O5 H5 . 0.84 no
N5 C58 . 1.480(4) no
N5 H5A . 0.91 no
N5 H5B . 0.91 no
N5 H5C . 0.91 no
C51 C56 . 1.386(4) no
C51 C52 . 1.395(4) no
C52 C53 . 1.388(4) no
C52 H52 . 0.95 no
C53 C54 . 1.396(4) no
C53 H53 . 0.95 no
C54 C55 . 1.392(4) no
C54 C57 . 1.510(4) no
C55 C56 . 1.386(4) no
C55 H55 . 0.95 no
C56 H56 . 0.95 no
C57 C58 . 1.532(4) no
C57 H57A . 0.99 no
C57 H57B . 0.99 no
C58 H58A . 0.99 no
C58 H58B . 0.99 no
O6 C61 . 1.372(4) no
O6 H6 . 0.84 no
N6 C68 . 1.485(4) no
N6 H6A . 0.91 no
N6 H6B . 0.91 no
N6 H6C . 0.91 no
C61 C62 . 1.382(5) no
C61 C66 . 1.385(5) no
C62 C63 . 1.385(5) no
C62 H62 . 0.95 no
C63 C64 . 1.395(5) no
C63 H63 . 0.95 no
C64 C65 . 1.392(4) no
C64 C67 . 1.508(4) no
C65 C66 . 1.380(4) no
C65 H65 . 0.95 no
C66 H66 . 0.95 no
C67 C68 . 1.512(4) no
C67 H67A . 0.99 no
C67 H67B . 0.99 no
C68 H68A . 0.99 no
C68 H68B . 0.99 no

loop_
_geom_hbond_atom_site_label_D
_geom_hbond_atom_site_label_H
_geom_hbond_atom_site_label_A
_geom_hbond_site_symmetry_A
_geom_hbond_distance_DH
_geom_hbond_distance_HA
_geom_hbond_distance_DA
_geom_hbond_angle_DHA
_geom_hbond_publ_flag
O4 H4 O11 . 0.84 1.85 2.679(3) 170 y
N4 H4A O22 . 0.91 1.85 2.734(4) 162 y
N4 H4B O12 2_665 0.91 1.86 2.742(3) 162 y
N4 H4C O32 2_565 0.91 1.90 2.801(3) 171 y
O5 H5 O21 . 0.84 1.75 2.577(3) 166 y
N5 H5A O31 2_566 0.91 1.88 2.749(3) 158 y
N5 H5B O12 2_666 0.91 1.83 2.726(3) 168 y
N5 H5C O5 2_566 0.91 2.18 2.968(3) 145 y
O6 H6 O31 . 0.84 1.85 2.669(3) 164 y
N6 H6A O32 2 0.91 2.11 3.009(4) 170 y
N6 H6B O11 1_445 0.91 1.85 2.731(3) 164 y
N6 H6C O21 1_545 0.91 2.10 2.941(3) 154 y

loop_
_geom_torsion_atom_site_label_1
_geom_torsion_atom_site_label_2
_geom_torsion_atom_site_label_3
_geom_torsion_atom_site_label_4
_geom_torsion
_geom_torsion_publ_flag
C15 C11 C12 C13 0.1(3) no
C16 C11 C12 C13 -174.7(3) no
C11 C12 C13 C14 0.4(3) no
C12 C13 C14 C15 -0.7(4) no
C12 C11 C15 C14 -0.5(3) no
C16 C11 C15 C14 174.4(3) no
C13 C14 C15 C11 0.7(3) no
C15 C11 C16 O11 176.4(3) no
C12 C11 C16 O11 -9.7(4) no
C15 C11 C16 O12 -2.8(4) no
C12 C11 C16 O12 171.1(3) no
C25 C21 C22 C23 -0.5(3) no
C26 C21 C22 C23 177.5(3) no
C21 C22 C23 C24 0.5(4) no
C22 C23 C24 C25 -0.3(4) no
C23 C24 C25 C21 0.0(4) no
C22 C21 C25 C24 0.3(3) no
C26 C21 C25 C24 -177.6(3) no
C25 C21 C26 O22 -177.7(3) no
C22 C21 C26 O22 4.7(4) no
C25 C21 C26 O21 3.8(4) no
C22 C21 C26 O21 -173.7(3) no
C35 C31 C32 C33 0.2(3) no
C36 C31 C32 C33 178.3(3) no
C31 C32 C33 C34 -0.4(4) no
C32 C33 C34 C35 0.5(4) no
C33 C34 C35 C31 -0.3(4) no
C32 C31 C35 C34 0.1(3) no
C36 C31 C35 C34 -178.0(3) no
C35 C31 C36 O32 177.3(3) no
C32 C31 C36 O32 -0.5(4) no
C35 C31 C36 O31 -4.3(4) no
C32 C31 C36 O31 178.0(3) no
O4 C41 C42 C43 180.0(3) no
C46 C41 C42 C43 0.0(6) no
C41 C42 C43 C44 -0.4(6) no
C42 C43 C44 C45 0.6(5) no
C42 C43 C44 C47 -179.4(3) no
C43 C44 C45 C46 -0.4(5) no
C47 C44 C45 C46 179.6(3) no
O4 C41 C46 C45 -179.8(3) no
C42 C41 C46 C45 0.2(5) no
C44 C45 C46 C41 0.0(5) no
C43 C44 C47 C48 111.5(4) no
C45 C44 C47 C48 -68.6(4) no
C44 C47 C48 N4 169.8(3) no
O5 C51 C52 C53 -179.0(3) no
C56 C51 C52 C53 2.2(4) no
C51 C52 C53 C54 -0.6(5) no
C52 C53 C54 C55 -1.4(4) no
C52 C53 C54 C57 175.8(3) no
C53 C54 C55 C56 2.0(4) no
C57 C54 C55 C56 -175.3(3) no
C54 C55 C56 C51 -0.4(4) no
O5 C51 C56 C55 179.4(3) no
C52 C51 C56 C55 -1.7(4) no
C55 C54 C57 C58 103.4(3) no
C53 C54 C57 C58 -73.7(4) no
C54 C57 C58 N5 -54.5(4) no
O6 C61 C62 C63 -179.9(3) no
C66 C61 C62 C63 0.0(5) no
C61 C62 C63 C64 0.2(5) no
C62 C63 C64 C65 0.1(5) no
C62 C63 C64 C67 179.3(3) no
C63 C64 C65 C66 -0.7(5) no
C67 C64 C65 C66 -179.9(3) no
C64 C65 C66 C61 0.9(5) no
O6 C61 C66 C65 179.3(3) no
C62 C61 C66 C65 -0.5(5) no
C65 C64 C67 C68 69.2(4) no
C63 C64 C67 C68 -110.0(3) no
C64 C67 C68 N6 -173.4(3) no
